data_1576417
loop_
_publ_author_name
'Lapa, Hugo M.'
'del Rosso, Mattia'
'Zacchini, Stefano'
'Giarola, Greta'
'Alegria, Elisabete C. B. A.'
'Trzeciak, Anna M.'
'Marchetti, Fabio'
'Martins, Lu\'isa M. D. R. S.'
'Biancalana, Lorenzo'

_publ_section_title
;
 Controlling alkyne dimerization and trimerization with ruthenium(ii)
 arene isocyanide catalysts
;
_journal_issue 5
_journal_name_full 'Catalysis Science &amp; Technology'
_journal_page_first 1622
_journal_page_last 1653
_journal_paper_doi 10.1039/D5CY01493J
_journal_volume 16
_journal_year 2026
_chemical_formula_sum 'C12 H17 Cl2 N Ru'
_chemical_formula_weight 347.23
_space_group_crystal_system monoclinic
_space_group_IT_number 14
_space_group_name_Hall '-P 2ybc'
_space_group_name_H-M_alt 'P 1 21/c 1'
_atom_sites_solution_hydrogens geom
_audit_creation_method SHELXL-2017/1
_audit_update_record
;
2025-11-21 deposited with the CCDC.	2026-01-29 downloaded from the CCDC.
;
_cell_angle_alpha 90
_cell_angle_beta 98.973(5)
_cell_angle_gamma 90
_cell_formula_units_Z 4
_cell_length_a 9.745(2)
_cell_length_b 10.958(3)
_cell_length_c 12.730(3)
_cell_measurement_reflns_used 4471
_cell_measurement_temperature 100(2)
_cell_measurement_theta_max 26.3945
_cell_measurement_theta_min 2.4655
_cell_volume 1342.7(6)
_computing_cell_refinement 'APEX3 (Bruker AXS, 2015)'
_computing_data_collection 'APEX3 (Bruker AXS, 2015)'
_computing_data_reduction 'SAINT (Bruker AXS, 2015)'
_computing_molecular_graphics 'ORTEPIII (Johnson, 1996)'
_computing_publication_material 'XCIF 2014/2 (Bruker AXS, 2014)'
_computing_structure_refinement 'SHELXL-2017/1 (Sheldrick, 2017)'
_computing_structure_solution 'SHELXT 2014/5 (Sheldrick, 2014)'
_diffrn_ambient_temperature 100(2)
_diffrn_measured_fraction_theta_full 0.983
_diffrn_measured_fraction_theta_max 0.983
_diffrn_measurement_device_type 'PHOTONII area detector'
_diffrn_measurement_method 'phi and omega scans'
_diffrn_radiation_type MoK\a
_diffrn_radiation_wavelength 0.71073
_diffrn_reflns_av_R_equivalents 0.0732
_diffrn_reflns_av_unetI/netI 0.0516
_diffrn_reflns_Laue_measured_fraction_full 0.983
_diffrn_reflns_Laue_measured_fraction_max 0.983
_diffrn_reflns_limit_h_max 11
_diffrn_reflns_limit_h_min -11
_diffrn_reflns_limit_k_max 13
_diffrn_reflns_limit_k_min -13
_diffrn_reflns_limit_l_max 15
_diffrn_reflns_limit_l_min -15
_diffrn_reflns_number 11631
_diffrn_reflns_point_group_measured_fraction_full 0.983
_diffrn_reflns_point_group_measured_fraction_max 0.983
_diffrn_reflns_theta_full 25.090
_diffrn_reflns_theta_max 25.090
_diffrn_reflns_theta_min 2.116
_diffrn_source 'fine-focus sealed tube'
_exptl_absorpt_coefficient_mu 1.538
_exptl_absorpt_correction_T_max 0.5624
_exptl_absorpt_correction_T_min 0.3829
_exptl_absorpt_correction_type empirical
_exptl_absorpt_process_details
; 
 Data were corrected for Lorentz polarization and absorption
 effects (empirical absorption correction SADABS).
 R(int) =  0.1264 (selected reflections only, before parameter refinement)
 R(int) =  0.0715 (selected reflections only, after parameter refinement)
;
_exptl_crystal_colour orange
_exptl_crystal_density_diffrn 1.718
_exptl_crystal_description plate
_exptl_crystal_F_000 696
_exptl_crystal_size_max 0.120
_exptl_crystal_size_mid 0.100
_exptl_crystal_size_min 0.058
_refine_diff_density_max 2.127
_refine_diff_density_min -1.416
_refine_diff_density_rms 0.213
_refine_ls_extinction_method none
_refine_ls_goodness_of_fit_ref 1.200
_refine_ls_hydrogen_treatment constr
_refine_ls_matrix_type full
_refine_ls_number_parameters 197
_refine_ls_number_reflns 2353
_refine_ls_number_restraints 202
_refine_ls_restrained_S_all 1.192
_refine_ls_R_factor_all 0.0836
_refine_ls_R_factor_gt 0.0692
_refine_ls_shift/su_max 0.000
_refine_ls_shift/su_mean 0.000
_refine_ls_structure_factor_coef Fsqd
_refine_ls_weighting_details 'w=1/[\s^2^(Fo^2^)+(0.0730P)^2^+12.2309P] where P=(Fo^2^+2Fc^2^)/3'
_refine_ls_weighting_scheme calc
_refine_ls_wR_factor_gt 0.1599
_refine_ls_wR_factor_ref 0.1681
_reflns_Friedel_coverage 0.000
_reflns_number_gt 1964
_reflns_number_total 2353
_reflns_threshold_expression 'I > 2\s(I)'
_cod_data_source_file d5cy01493j2.cif
_cod_data_source_block 1a
_cod_depositor_comments 'Adding full bibliography for 1576417--1576424.cif.'
_cod_original_cell_volume 1342.7(5)
_cod_original_sg_symbol_H-M 'P 21/c'
_cod_database_code 1576417
_shelx_shelxl_version_number 2017/1
_shelx_space_group_comment
;
The symmetry employed for this shelxl refinement is uniquely defined
by the following loop, which should always be used as a source of
symmetry information in preference to the above space-group names.
They are only intended as comments.
;
_shelx_estimated_absorpt_t_min 0.837
_shelx_estimated_absorpt_t_max 0.916

loop_
_space_group_symop_operation_xyz
'x, y, z'
'-x, y+1/2, -z+1/2'
'-x, -y, -z'
'x, -y-1/2, z-1/2'

loop_
_atom_site_label
_atom_site_type_symbol
_atom_site_fract_x
_atom_site_fract_y
_atom_site_fract_z
_atom_site_U_iso_or_equiv
_atom_site_adp_type
_atom_site_occupancy
_atom_site_site_symmetry_order
_atom_site_calc_flag
_atom_site_refinement_flags_posn
_atom_site_refinement_flags_adp
_atom_site_refinement_flags_occupancy
_atom_site_disorder_assembly
_atom_site_disorder_group
Ru1 Ru 0.32553(7) 0.22656(6) 0.56278(5) 0.0158(3) Uani 1 1 d . . . . .
Cl1 Cl 0.1557(2) 0.2746(2) 0.67599(17) 0.0259(5) Uani 1 1 d . . . . .
Cl2 Cl 0.3737(3) 0.0407(2) 0.66324(19) 0.0339(6) Uani 1 1 d . . . . .
C1 C 0.1690(11) 0.1426(8) 0.4735(7) 0.028(2) Uani 1 1 d D U . . .
N1 N 0.0608(17) 0.1165(17) 0.4180(14) 0.024(2) Uani 0.501(16) 1 d D U P A 1
C2 C -0.0624(18) 0.0790(18) 0.3448(14) 0.023(3) Uani 0.501(16) 1 d D U P A 1
H2A H -0.056161 0.109457 0.273286 0.035 Uiso 0.501(16) 1 calc R U P A 1
H2B H -0.145502 0.112539 0.368606 0.035 Uiso 0.501(16) 1 calc R U P A 1
H2C H -0.068198 -0.010331 0.343183 0.035 Uiso 0.501(16) 1 calc R U P A 1
N2 N 0.101(2) 0.0799(16) 0.4173(14) 0.024(2) Uani 0.499(16) 1 d D U P A 2
C200 C 0.0006(19) 0.0253(17) 0.3383(14) 0.023(3) Uani 0.499(16) 1 d D U P A 2
H20A H -0.092907 0.044814 0.352584 0.035 Uiso 0.499(16) 1 calc R U P A 2
H20B H 0.013456 -0.063385 0.339567 0.035 Uiso 0.499(16) 1 calc R U P A 2
H20C H 0.011967 0.056909 0.268116 0.035 Uiso 0.499(16) 1 calc R U P A 2
C11 C 0.3264(11) 0.4022(11) 0.4799(10) 0.044(2) Uani 1 1 d D U . . .
C12 C 0.3981(11) 0.4147(10) 0.5816(10) 0.039(2) Uani 1 1 d . U . . .
H12 H 0.355203 0.467454 0.631791 0.047 Uiso 1 1 calc R U . . .
C13 C 0.5101(10) 0.3411(8) 0.6255(8) 0.0253(19) Uani 1 1 d . U . . .
H13 H 0.543750 0.343869 0.703780 0.030 Uiso 1 1 calc R U . . .
C14 C 0.5546(9) 0.2459(7) 0.5640(7) 0.0216(17) Uani 1 1 d D U . . .
C15 C 0.4832(10) 0.2290(11) 0.4589(8) 0.034(2) Uani 1 1 d . U . . .
H15 H 0.500570 0.153954 0.418256 0.040 Uiso 1 1 calc R U . . .
C16 C 0.3714(11) 0.3079(12) 0.4190(9) 0.043(2) Uani 1 1 d . U . . .
H16 H 0.311708 0.285558 0.350474 0.052 Uiso 1 1 calc R U . . .
C17 C 0.2091(17) 0.4570(17) 0.3991(14) 0.022(4) Uani 0.489(12) 1 d D U P B 1
H17A H 0.165418 0.392424 0.352046 0.033 Uiso 0.489(12) 1 calc R U P B 1
H17B H 0.247440 0.519314 0.356647 0.033 Uiso 0.489(12) 1 calc R U P B 1
H17C H 0.139504 0.494249 0.436912 0.033 Uiso 0.489(12) 1 calc R U P B 1
C18 C 0.6666(19) 0.168(2) 0.6272(13) 0.023(4) Uani 0.489(12) 1 d D U P B 1
H18 H 0.637707 0.081267 0.613951 0.027 Uiso 0.489(12) 1 calc R U P B 1
C19 C 0.698(2) 0.1837(19) 0.7472(13) 0.031(5) Uani 0.489(12) 1 d D U P B 1
H19A H 0.771534 0.126447 0.776548 0.047 Uiso 0.489(12) 1 calc R U P B 1
H19B H 0.614231 0.167344 0.778203 0.047 Uiso 0.489(12) 1 calc R U P B 1
H19C H 0.729495 0.267477 0.764061 0.047 Uiso 0.489(12) 1 calc R U P B 1
C20 C 0.7953(17) 0.1873(17) 0.5741(16) 0.022(4) Uani 0.489(12) 1 d D U P B 1
H20D H 0.773274 0.166238 0.498506 0.033 Uiso 0.489(12) 1 calc R U P B 1
H20E H 0.870810 0.135018 0.608346 0.033 Uiso 0.489(12) 1 calc R U P B 1
H20F H 0.824170 0.272955 0.581289 0.033 Uiso 0.489(12) 1 calc R U P B 1
C27 C 0.675(2) 0.1579(19) 0.5875(18) 0.023(4) Uani 0.511(12) 1 d D U P B 2
H27A H 0.676380 0.121932 0.658115 0.034 Uiso 0.511(12) 1 calc R U P B 2
H27B H 0.762668 0.201775 0.585814 0.034 Uiso 0.511(12) 1 calc R U P B 2
H27C H 0.665342 0.093039 0.533854 0.034 Uiso 0.511(12) 1 calc R U P B 2
C28 C 0.2073(15) 0.4972(14) 0.4678(14) 0.025(3) Uani 0.511(12) 1 d D U P B 2
H28 H 0.225611 0.552688 0.409198 0.030 Uiso 0.511(12) 1 calc R U P B 2
C29 C 0.0740(17) 0.4274(17) 0.4230(15) 0.027(4) Uani 0.511(12) 1 d D U P B 2
H29A H 0.087858 0.384158 0.358073 0.041 Uiso 0.511(12) 1 calc R U P B 2
H29B H -0.003138 0.485190 0.406422 0.041 Uiso 0.511(12) 1 calc R U P B 2
H29C H 0.052236 0.368422 0.475862 0.041 Uiso 0.511(12) 1 calc R U P B 2
C30 C 0.1741(19) 0.5821(16) 0.5569(14) 0.027(4) Uani 0.511(12) 1 d D U P B 2
H30A H 0.096986 0.636141 0.528740 0.041 Uiso 0.511(12) 1 calc R U P B 2
H30B H 0.256256 0.631153 0.583570 0.041 Uiso 0.511(12) 1 calc R U P B 2
H30C H 0.148048 0.532970 0.614997 0.041 Uiso 0.511(12) 1 calc R U P B 2

loop_
_atom_site_aniso_label
_atom_site_aniso_U_11
_atom_site_aniso_U_22
_atom_site_aniso_U_33
_atom_site_aniso_U_23
_atom_site_aniso_U_13
_atom_site_aniso_U_12
Ru1 0.0259(4) 0.0083(4) 0.0142(4) 0.0010(3) 0.0061(3) 0.0014(3)
Cl1 0.0297(12) 0.0272(12) 0.0222(11) -0.0056(9) 0.0085(9) -0.0031(10)
Cl2 0.0708(18) 0.0094(11) 0.0256(12) 0.0067(9) 0.0202(12) 0.0101(11)
C1 0.047(5) 0.015(4) 0.023(4) -0.002(3) 0.011(4) -0.015(4)
N1 0.040(5) 0.012(5) 0.021(3) -0.004(4) 0.011(4) -0.005(4)
C2 0.028(6) 0.017(6) 0.023(5) -0.004(5) 0.001(5) -0.003(4)
N2 0.040(5) 0.012(5) 0.021(3) -0.004(4) 0.011(4) -0.005(4)
C200 0.028(6) 0.017(6) 0.023(5) -0.004(5) 0.001(5) -0.003(4)
C11 0.032(4) 0.037(4) 0.063(5) 0.031(4) 0.004(4) -0.008(4)
C12 0.035(4) 0.024(4) 0.064(5) 0.005(4) 0.024(4) -0.001(4)
C13 0.032(4) 0.018(4) 0.028(4) -0.001(3) 0.010(4) -0.011(3)
C14 0.027(4) 0.010(4) 0.027(4) -0.005(3) 0.001(3) -0.004(3)
C15 0.032(4) 0.041(5) 0.031(4) -0.006(4) 0.015(4) -0.012(4)
C16 0.033(5) 0.062(6) 0.032(5) 0.027(4) -0.003(4) -0.026(4)
C17 0.025(8) 0.018(8) 0.025(8) -0.002(7) 0.006(7) 0.002(6)
C18 0.027(7) 0.009(6) 0.031(8) -0.004(7) 0.001(7) -0.001(6)
C19 0.035(10) 0.023(9) 0.033(10) 0.012(8) 0.000(8) 0.005(8)
C20 0.019(8) 0.011(8) 0.033(9) -0.002(7) -0.003(7) 0.006(6)
C27 0.025(8) 0.008(7) 0.033(9) -0.003(8) 0.001(8) 0.004(6)
C28 0.020(6) 0.021(7) 0.033(7) 0.010(6) 0.005(6) -0.001(6)
C29 0.030(9) 0.019(8) 0.030(9) 0.003(7) -0.005(7) 0.001(7)
C30 0.027(9) 0.015(8) 0.039(10) 0.001(8) 0.002(8) -0.001(7)

loop_
_atom_type_symbol
_atom_type_description
_atom_type_scat_dispersion_real
_atom_type_scat_dispersion_imag
_atom_type_scat_source
C C 0.0033 0.0016 'International Tables Vol C Tables 4.2.6.8 and 6.1.1.4'
H H 0.0000 0.0000 'International Tables Vol C Tables 4.2.6.8 and 6.1.1.4'
Cl Cl 0.1484 0.1585 'International Tables Vol C Tables 4.2.6.8 and 6.1.1.4'
N N 0.0061 0.0033 'International Tables Vol C Tables 4.2.6.8 and 6.1.1.4'
Ru Ru -1.2594 0.8363 'International Tables Vol C Tables 4.2.6.8 and 6.1.1.4'

loop_
_geom_angle_atom_site_label_1
_geom_angle_atom_site_label_2
_geom_angle_atom_site_label_3
_geom_angle
_geom_angle_site_symmetry_1
_geom_angle_site_symmetry_3
_geom_angle_publ_flag
C1 Ru1 C16 87.0(4) . . ?
C1 Ru1 C15 102.1(4) . . ?
C16 Ru1 C15 38.4(4) . . ?
C1 Ru1 C12 135.2(4) . . ?
C16 Ru1 C12 66.1(5) . . ?
C15 Ru1 C12 78.9(4) . . ?
C1 Ru1 C11 101.0(4) . . ?
C16 Ru1 C11 37.7(5) . . ?
C15 Ru1 C11 69.0(4) . . ?
C12 Ru1 C11 36.8(5) . . ?
C1 Ru1 C13 165.9(4) . . ?
C16 Ru1 C13 79.0(4) . . ?
C15 Ru1 C13 66.8(4) . . ?
C12 Ru1 C13 37.0(4) . . ?
C11 Ru1 C13 67.4(4) . . ?
C1 Ru1 C14 136.5(4) . . ?
C16 Ru1 C14 68.1(4) . . ?
C15 Ru1 C14 37.5(4) . . ?
C12 Ru1 C14 66.7(3) . . ?
C11 Ru1 C14 80.9(3) . . ?
C13 Ru1 C14 36.8(3) . . ?
C1 Ru1 Cl2 88.9(3) . . ?
C16 Ru1 Cl2 139.0(4) . . ?
C15 Ru1 Cl2 103.6(3) . . ?
C12 Ru1 Cl2 135.0(3) . . ?
C11 Ru1 Cl2 168.5(3) . . ?
C13 Ru1 Cl2 101.9(3) . . ?
C14 Ru1 Cl2 88.0(2) . . ?
C1 Ru1 Cl1 84.6(3) . . ?
C16 Ru1 Cl1 132.2(4) . . ?
C15 Ru1 Cl1 166.7(3) . . ?
C12 Ru1 Cl1 88.2(3) . . ?
C11 Ru1 Cl1 98.6(3) . . ?
C13 Ru1 Cl1 104.6(2) . . ?
C14 Ru1 Cl1 138.6(2) . . ?
Cl2 Ru1 Cl1 87.85(9) . . ?
N2 C1 Ru1 165.8(14) . . ?
N1 C1 Ru1 165.7(12) . . ?
C1 N1 C2 174.8(19) . . ?
N1 C2 H2A 109.5 . . ?
N1 C2 H2B 109.5 . . ?
H2A C2 H2B 109.5 . . ?
N1 C2 H2C 109.5 . . ?
H2A C2 H2C 109.5 . . ?
H2B C2 H2C 109.5 . . ?
C1 N2 C200 167(2) . . ?
N2 C200 H20A 109.5 . . ?
N2 C200 H20B 109.5 . . ?
H20A C200 H20B 109.5 . . ?
N2 C200 H20C 109.5 . . ?
H20A C200 H20C 109.5 . . ?
H20B C200 H20C 109.5 . . ?
C12 C11 C16 115.9(10) . . ?
C12 C11 C17 143.6(13) . . ?
C16 C11 C17 100.5(12) . . ?
C12 C11 C28 106.7(12) . . ?
C16 C11 C28 137.3(12) . . ?
C12 C11 Ru1 71.0(6) . . ?
C16 C11 Ru1 69.2(6) . . ?
C17 C11 Ru1 127.3(9) . . ?
C28 C11 Ru1 125.3(9) . . ?
C11 C12 C13 124.5(11) . . ?
C11 C12 Ru1 72.2(7) . . ?
C13 C12 Ru1 73.7(6) . . ?
C11 C12 H12 117.1 . . ?
C13 C12 H12 117.1 . . ?
Ru1 C12 H12 117.1 . . ?
C12 C13 C14 119.5(9) . . ?
C12 C13 Ru1 69.4(6) . . ?
C14 C13 Ru1 71.8(5) . . ?
C12 C13 H13 119.6 . . ?
C14 C13 H13 119.6 . . ?
Ru1 C13 H13 119.6 . . ?
C13 C14 C15 118.1(9) . . ?
C13 C14 C18 112.3(10) . . ?
C15 C14 C18 129.4(11) . . ?
C13 C14 C27 131.0(11) . . ?
C15 C14 C27 110.8(11) . . ?
C13 C14 Ru1 71.4(5) . . ?
C15 C14 Ru1 68.9(5) . . ?
C18 C14 Ru1 125.8(10) . . ?
C27 C14 Ru1 133.1(11) . . ?
C14 C15 C16 119.6(10) . . ?
C14 C15 Ru1 73.6(5) . . ?
C16 C15 Ru1 69.6(6) . . ?
C14 C15 H15 119.8 . . ?
C16 C15 H15 119.8 . . ?
Ru1 C15 H15 119.8 . . ?
C11 C16 C15 122.6(10) . . ?
C11 C16 Ru1 73.1(6) . . ?
C15 C16 Ru1 72.1(6) . . ?
C11 C16 H16 118.2 . . ?
C15 C16 H16 118.2 . . ?
Ru1 C16 H16 118.2 . . ?
C11 C17 H17A 109.5 . . ?
C11 C17 H17B 109.5 . . ?
H17A C17 H17B 109.5 . . ?
C11 C17 H17C 109.5 . . ?
H17A C17 H17C 109.5 . . ?
H17B C17 H17C 109.5 . . ?
C14 C18 C19 119.2(15) . . ?
C14 C18 C20 105.1(13) . . ?
C19 C18 C20 112.2(17) . . ?
C14 C18 H18 106.5 . . ?
C19 C18 H18 106.5 . . ?
C20 C18 H18 106.5 . . ?
C18 C19 H19A 109.5 . . ?
C18 C19 H19B 109.5 . . ?
H19A C19 H19B 109.5 . . ?
C18 C19 H19C 109.5 . . ?
H19A C19 H19C 109.5 . . ?
H19B C19 H19C 109.5 . . ?
C18 C20 H20D 109.5 . . ?
C18 C20 H20E 109.5 . . ?
H20D C20 H20E 109.5 . . ?
C18 C20 H20F 109.5 . . ?
H20D C20 H20F 109.5 . . ?
H20E C20 H20F 109.5 . . ?
C14 C27 H27A 109.5 . . ?
C14 C27 H27B 109.5 . . ?
H27A C27 H27B 109.5 . . ?
C14 C27 H27C 109.5 . . ?
H27A C27 H27C 109.5 . . ?
H27B C27 H27C 109.5 . . ?
C29 C28 C30 108.2(13) . . ?
C29 C28 C11 106.2(12) . . ?
C30 C28 C11 125.0(14) . . ?
C29 C28 H28 105.3 . . ?
C30 C28 H28 105.3 . . ?
C11 C28 H28 105.3 . . ?
C28 C29 H29A 109.5 . . ?
C28 C29 H29B 109.5 . . ?
H29A C29 H29B 109.5 . . ?
C28 C29 H29C 109.5 . . ?
H29A C29 H29C 109.5 . . ?
H29B C29 H29C 109.5 . . ?
C28 C30 H30A 109.5 . . ?
C28 C30 H30B 109.5 . . ?
H30A C30 H30B 109.5 . . ?
C28 C30 H30C 109.5 . . ?
H30A C30 H30C 109.5 . . ?
H30B C30 H30C 109.5 . . ?

loop_
_geom_bond_atom_site_label_1
_geom_bond_atom_site_label_2
_geom_bond_distance
_geom_bond_site_symmetry_2
_geom_bond_publ_flag
Ru1 C1 1.981(10) . ?
Ru1 C16 2.145(10) . ?
Ru1 C15 2.177(10) . ?
Ru1 C12 2.181(11) . ?
Ru1 C11 2.196(10) . ?
Ru1 C13 2.236(9) . ?
Ru1 C14 2.240(9) . ?
Ru1 Cl2 2.411(2) . ?
Ru1 Cl1 2.416(2) . ?
C1 N2 1.130(15) . ?
C1 N1 1.209(15) . ?
N1 C2 1.459(17) . ?
C2 H2A 0.9800 . ?
C2 H2B 0.9800 . ?
C2 H2C 0.9800 . ?
N2 C200 1.420(17) . ?
C200 H20A 0.9800 . ?
C200 H20B 0.9800 . ?
C200 H20C 0.9800 . ?
C11 C12 1.380(17) . ?
C11 C16 1.403(18) . ?
C11 C17 1.536(15) . ?
C11 C28 1.549(15) . ?
C12 C13 1.401(15) . ?
C12 H12 1.0000 . ?
C13 C14 1.413(13) . ?
C13 H13 1.0000 . ?
C14 C15 1.420(13) . ?
C14 C18 1.514(16) . ?
C14 C27 1.515(16) . ?
C15 C16 1.421(16) . ?
C15 H15 1.0000 . ?
C16 H16 1.0000 . ?
C17 H17A 0.9800 . ?
C17 H17B 0.9800 . ?
C17 H17C 0.9800 . ?
C18 C19 1.519(17) . ?
C18 C20 1.529(17) . ?
C18 H18 1.0000 . ?
C19 H19A 0.9800 . ?
C19 H19B 0.9800 . ?
C19 H19C 0.9800 . ?
C20 H20D 0.9800 . ?
C20 H20E 0.9800 . ?
C20 H20F 0.9800 . ?
C27 H27A 0.9800 . ?
C27 H27B 0.9800 . ?
C27 H27C 0.9800 . ?
C28 C29 1.538(16) . ?
C28 C30 1.539(16) . ?
C28 H28 1.0000 . ?
C29 H29A 0.9800 . ?
C29 H29B 0.9800 . ?
C29 H29C 0.9800 . ?
C30 H30A 0.9800 . ?
C30 H30B 0.9800 . ?
C30 H30C 0.9800 . ?
